data_4024401
loop_
_publ_author_name
'Mujeeb Khan'
'Volker Enkelmann'
'Gunther Brunklaus'

_publ_contact_author_address
; Max-Planck-Institut for Polymer Research 
 Postfach 3148 
 D-55021 Mainz 
 Germany 
;
_publ_contact_author_email brunklaus@mpip-mainz.mpg.de
_publ_contact_author_fax 'Int+6131 379100'
_publ_contact_author_name 'Gunther Brunklaus'
_publ_contact_author_phone 'Int+6131 379240'
_publ_section_title
;
Solid-State NMR and X-ray Analysis of Structural Transformations in
O-H...N Heterosynthons Formed by Hydrogen-Bond-Mediated Molecular
Recognition
;
_journal_name_full 'Journal of Organic Chemistry'
_journal_page_first 2261
_journal_page_last 2270
_journal_paper_doi 10.1021/jo802673f
_journal_volume 74
_journal_year 2009
_chemical_formula_moiety 'C18 H18 N2 O2'
_chemical_formula_sum 'C18 H18 N2 O2'
_chemical_formula_weight 294.35
_space_group_IT_number 14
_symmetry_cell_setting monoclinic
_symmetry_space_group_name_Hall '-P 2yn'
_symmetry_space_group_name_H-M 'P 1 21/n 1'
_atom_sites_solution_hydrogens geom
_atom_sites_solution_primary direct
_audit_creation_date 08-08-05
_audit_creation_method CRYSTALS_ver_12.39
_cell_angle_alpha 90
_cell_angle_beta 94.1624(14)
_cell_angle_gamma 90
_cell_formula_units_Z 4
_cell_length_a 10.1927(5)
_cell_length_b 7.1610(9)
_cell_length_c 20.2559(8)
_cell_measurement_reflns_used 0
_cell_measurement_temperature 120
_cell_measurement_theta_max 0
_cell_measurement_theta_min 0
_cell_volume 1474.6(2)
_computing_cell_refinement 'Denzo/Scalepack (Otwinowski & Minor, 1996)'
_computing_data_collection 'COLLECT (Nonius BV, 1997)'
_computing_data_reduction 'Denzo/Scalepack (Otwinowski & Minor, 1996)'
_computing_molecular_graphics 'CAMERON (Watkin et al 1996)'
_computing_publication_material 'CRYSTALS (Betteridge et al 2003)'
_computing_structure_refinement 'CRYSTALS (Betteridge et al 2003)'
_computing_structure_solution 'SHELXS 86 (Sheldrick, 1986)'
_diffrn_ambient_temperature 120
_diffrn_measured_fraction_theta_full 0.993
_diffrn_measured_fraction_theta_max 0.983
_diffrn_measurement_device_type 'Nonius Kappa CCD'
_diffrn_measurement_method '\f & \w scans'
_diffrn_radiation_monochromator graphite
_diffrn_radiation_type 'Mo K\a'
_diffrn_radiation_wavelength 0.71073
_diffrn_reflns_av_R_equivalents 0.068
_diffrn_reflns_limit_h_max 13
_diffrn_reflns_limit_h_min -13
_diffrn_reflns_limit_k_max 9
_diffrn_reflns_limit_k_min -8
_diffrn_reflns_limit_l_max 27
_diffrn_reflns_limit_l_min -27
_diffrn_reflns_number 23907
_diffrn_reflns_theta_full 25.232
_diffrn_reflns_theta_max 29.003
_diffrn_reflns_theta_min 4.009
_diffrn_standards_number 0
_exptl_absorpt_coefficient_mu 0.087
_exptl_absorpt_correction_T_max 0.98
_exptl_absorpt_correction_T_min 0.85
_exptl_absorpt_correction_type multi-scan
_exptl_absorpt_process_details 'SORTAV (Blessing)'
_exptl_crystal_colour white
_exptl_crystal_density_diffrn 1.326
_exptl_crystal_description prism
_exptl_crystal_F_000 624
_exptl_crystal_size_max 0.44
_exptl_crystal_size_mid 0.29
_exptl_crystal_size_min 0.21
_refine_diff_density_max 0.24
_refine_diff_density_min -0.25
_refine_ls_extinction_method None
_refine_ls_goodness_of_fit_ref 1.1332
_refine_ls_hydrogen_treatment constr
_refine_ls_matrix_type full
_refine_ls_number_parameters 199
_refine_ls_number_reflns 1567
_refine_ls_number_restraints 0
_refine_ls_R_factor_all 0.1177
_refine_ls_R_factor_gt 0.0378
_refine_ls_shift/su_max 0.003904
_refine_ls_structure_factor_coef F
_refine_ls_weighting_details
;
 Method, part 1, Chebychev polynomial, (Watkin, 1994, Prince, 1982) 
 [weight] = 1.0/[A~0~*T~0~(x)+A~1~*T~1~(x) ... +A~n-1~]*T~n-1~(x)] 
 where A~i~ are the Chebychev coefficients listed below and x= Fcalc/Fmax 
 Method = Robust Weighting (Prince, 1982) 
 W = [weight] * [1-(deltaF/6*sigmaF)^2^]^2^ 
 A~i~ are: 
 11.9 -4.64 10.4 
;
_refine_ls_weighting_scheme calc
_refine_ls_wR_factor_all 0.0763
_refine_ls_wR_factor_gt 0.0430
_refine_ls_wR_factor_ref 0.0430
_reflns_limit_h_max 13
_reflns_limit_h_min -13
_reflns_limit_k_max 9
_reflns_limit_k_min 0
_reflns_limit_l_max 27
_reflns_limit_l_min 0
_reflns_number_gt 1567
_reflns_number_total 3843
_reflns_threshold_expression I>3.00u(I)
_cod_data_source_file jo802673f_si_003.cif
_cod_data_source_block res-w1
_cod_depositor_comments
;
The following automatic conversions were performed:
'_symmetry_cell_setting' value 'Monoclinic' changed to 'monoclinic'
according to '/home/saulius/struct/CIF-dictionaries/cif_core.dic'
dictionary named 'cif_core.dic' version 2.4.1 from 2010-06-29.

Automatic conversion script
Id: cif_fix_enum 1527 2010-12-29 10:47:43Z saulius 
;
_cod_original_sg_symbol_H-M 'P 1 21/n 1 '
_cod_database_code 4024401

loop_
_symmetry_equiv_pos_as_xyz
x,y,z
-x,-y,-z
-x+1/2,y+1/2,-z+1/2
x+1/2,-y+1/2,z+1/2

loop_
_atom_site_label
_atom_site_type_symbol
_atom_site_fract_x
_atom_site_fract_y
_atom_site_fract_z
_atom_site_U_iso_or_equiv
_atom_site_occupancy
_atom_site_adp_type
_atom_site_refinement_flags_posn
_atom_site_refinement_flags_adp
_atom_site_refinement_flags_occupancy
_atom_site_disorder_assembly
_atom_site_disorder_group
_atom_site_attached_hydrogens
N11 N 0.40476(18) 0.2918(3) 0.27310(9) 0.0182 1.0000 Uani . . . . . .
N12 N -0.33156(19) 0.2875(3) 0.53127(9) 0.0202 1.0000 Uani . . . . . .
C1 C 0.6702(2) 0.3122(3) 0.16481(10) 0.0157 1.0000 Uani . . . . . .
C3 C 0.8706(2) 0.3240(3) 0.10813(11) 0.0166 1.0000 Uani . . . . . .
C13 C 0.2150(2) 0.2833(3) 0.36825(11) 0.0157 1.0000 Uani . . . . . .
C18 C -0.1237(2) 0.3289(3) 0.44705(10) 0.0131 1.0000 Uani . . . . . .
O1 O 0.53846(14) 0.3533(2) 0.16292(8) 0.0206 1.0000 Uani . . . . . .
O2 O 0.93061(15) 0.3778(2) 0.05270(8) 0.0213 1.0000 Uani . . . . . .
C2 C 0.7372(2) 0.3670(3) 0.11021(11) 0.0159 1.0000 Uani . . . . . .
C4 C 0.9381(2) 0.2309(3) 0.16084(11) 0.0184 1.0000 Uani . . . . . .
C5 C 0.8701(2) 0.1790(3) 0.21503(11) 0.0185 1.0000 Uani . . . . . .
C6 C 0.7365(2) 0.2179(3) 0.21737(11) 0.0185 1.0000 Uani . . . . . .
C11 C 0.4307(2) 0.2127(3) 0.33282(11) 0.0187 1.0000 Uani . . . . . .
C12 C 0.3404(2) 0.2055(3) 0.38095(11) 0.0177 1.0000 Uani . . . . . .
C14 C 0.1889(2) 0.3666(3) 0.30629(11) 0.0204 1.0000 Uani . . . . . .
C15 C 0.2847(2) 0.3678(3) 0.26161(11) 0.0201 1.0000 Uani . . . . . .
C19 C -0.1022(2) 0.2583(3) 0.51088(11) 0.0165 1.0000 Uani . . . . . .
C20 C -0.2072(2) 0.2404(3) 0.55050(11) 0.0183 1.0000 Uani . . . . . .
C21 C -0.3511(2) 0.3603(3) 0.46988(12) 0.0210 1.0000 Uani . . . . . .
C22 C -0.2524(2) 0.3827(3) 0.42697(11) 0.0180 1.0000 Uani . . . . . .
H1 H 0.5059 0.3231 0.2042 0.0600 1.0000 Uiso R . . . . .
H2 H 1.0145 0.3203 0.0490 0.0564 1.0000 Uiso R . . . . .
H21 H 0.6924 0.4325 0.0745 0.0198 1.0000 Uiso R . . . . .
H41 H 1.0290 0.2031 0.1595 0.0253 1.0000 Uiso R . . . . .
H51 H 0.9155 0.1170 0.2513 0.0257 1.0000 Uiso R . . . . .
H61 H 0.6904 0.1792 0.2541 0.0256 1.0000 Uiso R . . . . .
H111 H 0.5154 0.1598 0.3424 0.0255 1.0000 Uiso R . . . . .
H121 H 0.3633 0.1477 0.4224 0.0236 1.0000 Uiso R . . . . .
H141 H 0.1053 0.4210 0.2950 0.0262 1.0000 Uiso R . . . . .
H151 H 0.2650 0.4266 0.2200 0.0287 1.0000 Uiso R . . . . .
H191 H -0.0160 0.2229 0.5271 0.0234 1.0000 Uiso R . . . . .
H201 H -0.1903 0.1913 0.5939 0.0249 1.0000 Uiso R . . . . .
H211 H -0.4379 0.3974 0.4554 0.0259 1.0000 Uiso R . . . . .
H221 H -0.2715 0.4340 0.3841 0.0246 1.0000 Uiso R . . . . .
C16 C 0.1161(2) 0.2725(3) 0.42054(11) 0.0176 1.0000 Uani . . . . . .
H161 H 0.1491 0.3429 0.4579 0.0233 1.0000 Uiso R . . . . .
H162 H 0.1070 0.1455 0.4329 0.0233 1.0000 Uiso R . . . . .
C17 C -0.0200(2) 0.3483(3) 0.39796(11) 0.0172 1.0000 Uani . . . . . .
H171 H -0.0107 0.4771 0.3880 0.0236 1.0000 Uiso R . . . . .
H172 H -0.0497 0.2827 0.3589 0.0236 1.0000 Uiso R . . . . .

loop_
_atom_site_aniso_label
_atom_site_aniso_U_11
_atom_site_aniso_U_22
_atom_site_aniso_U_33
_atom_site_aniso_U_23
_atom_site_aniso_U_13
_atom_site_aniso_U_12
N11 0.0143(9) 0.0214(9) 0.0198(9) -0.0011(9) 0.0066(8) -0.0010(8)
N12 0.0173(10) 0.0234(9) 0.0206(10) -0.0009(9) 0.0063(8) -0.0004(8)
C1 0.0154(11) 0.0157(10) 0.0161(10) -0.0037(9) 0.0011(9) 0.0002(8)
C3 0.0160(11) 0.0150(10) 0.0193(11) -0.0014(9) 0.0048(9) -0.0025(9)
C13 0.0151(10) 0.0146(9) 0.0181(11) -0.0014(9) 0.0073(9) -0.0003(9)
C18 0.0127(10) 0.0124(9) 0.0150(10) -0.0031(8) 0.0056(8) -0.0009(8)
O1 0.0132(8) 0.0301(9) 0.0191(8) 0.0005(7) 0.0046(6) 0.0018(7)
O2 0.0148(8) 0.0287(8) 0.0216(8) 0.0034(7) 0.0085(7) 0.0015(7)
C2 0.0140(10) 0.0171(10) 0.0163(10) 0.0001(9) -0.0021(8) -0.0006(9)
C4 0.0112(10) 0.0214(10) 0.0226(11) -0.0014(10) 0.0011(9) -0.0002(9)
C5 0.0214(12) 0.0191(10) 0.0146(10) -0.0011(9) -0.0022(9) 0.0006(9)
C6 0.0202(12) 0.0221(10) 0.0137(10) -0.0001(10) 0.0055(9) -0.0014(10)
C11 0.0142(11) 0.0187(10) 0.0233(11) -0.0005(10) 0.0024(9) 0.0021(9)
C12 0.0165(11) 0.0196(10) 0.0171(10) -0.0002(9) 0.0019(8) 0.0016(9)
C14 0.0169(11) 0.0234(11) 0.0214(11) 0.0045(10) 0.0056(9) 0.0050(10)
C15 0.0210(11) 0.0238(11) 0.0161(10) 0.0051(10) 0.0052(8) 0.0019(10)
C19 0.0133(11) 0.0183(10) 0.0178(10) -0.0013(9) 0.0010(9) 0.0017(8)
C20 0.0220(12) 0.0183(10) 0.0149(9) 0.0004(9) 0.0030(9) -0.0003(9)
C21 0.0096(10) 0.0258(11) 0.0274(12) -0.0037(11) 0.0004(9) 0.0006(9)
C22 0.0186(11) 0.0176(10) 0.0181(10) 0.0020(10) 0.0038(9) -0.0008(9)
C16 0.0159(11) 0.0177(10) 0.0200(10) 0.0035(9) 0.0072(9) 0.0029(9)
C17 0.0154(11) 0.0204(10) 0.0163(10) 0.0009(9) 0.0038(9) 0.0004(9)

loop_
_atom_type_symbol
_atom_type_scat_dispersion_real
_atom_type_scat_dispersion_imag
_atom_type_scat_Cromer_Mann_a1
_atom_type_scat_Cromer_Mann_b1
_atom_type_scat_Cromer_Mann_a2
_atom_type_scat_Cromer_Mann_b2
_atom_type_scat_Cromer_Mann_a3
_atom_type_scat_Cromer_Mann_b3
_atom_type_scat_Cromer_Mann_a4
_atom_type_scat_Cromer_Mann_b4
_atom_type_scat_Cromer_Mann_c
_atom_type_scat_source
C 0.0033 0.0016 2.3100 20.8439 1.0200 10.2075 1.5886 0.5687 0.8650 51.6512 0.2156 'International Tables Vol C 4.2.6.8 and 6.1.1.4'
H 0.0000 0.0000 0.4930 10.5109 0.3229 26.1257 0.1402 3.1424 0.0408 57.7998 0.0030 'International Tables Vol C 4.2.6.8 and 6.1.1.4'
O 0.0106 0.0060 3.0485 13.2771 2.2868 5.7011 1.5463 0.3239 0.8670 32.9089 0.2508 'International Tables Vol C 4.2.6.8 and 6.1.1.4'
N 0.0061 0.0033 12.2126 0.0057 3.1322 9.8933 2.0125 28.9975 1.1663 0.5826 -11.5290 'International Tables Vol C 4.2.6.8 and 6.1.1.4'

loop_
_geom_angle_atom_site_label_1
_geom_angle_site_symmetry_1
_geom_angle_atom_site_label_2
_geom_angle_site_symmetry_2
_geom_angle_atom_site_label_3
_geom_angle_site_symmetry_3
_geom_angle
_geom_angle_publ_flag
C11 . N11 . C15 . 116.32(19) yes
C20 . N12 . C21 . 115.98(19) yes
O1 . C1 . C2 . 116.80(19) yes
O1 . C1 . C6 . 123.0(2) yes
C2 . C1 . C6 . 120.2(2) yes
O2 . C3 . C2 . 117.06(19) yes
O2 . C3 . C4 . 122.41(19) yes
C2 . C3 . C4 . 120.5(2) yes
C12 . C13 . C14 . 116.5(2) yes
C12 . C13 . C16 . 119.7(2) yes
C14 . C13 . C16 . 123.8(2) yes
C19 . C18 . C22 . 116.84(19) yes
C19 . C18 . C17 . 125.11(19) yes
C22 . C18 . C17 . 118.04(18) yes
C1 . O1 . H1 . 109.345 no
C3 . O2 . H2 . 113.365 no
C3 . C2 . C1 . 119.6(2) yes
C3 . C2 . H21 . 120.031 no
C1 . C2 . H21 . 120.347 no
C3 . C4 . C5 . 119.1(2) yes
C3 . C4 . H41 . 120.365 no
C5 . C4 . H41 . 120.580 no
C4 . C5 . C6 . 121.1(2) yes
C4 . C5 . H51 . 119.586 no
C6 . C5 . H51 . 119.266 no
C5 . C6 . C1 . 119.4(2) yes
C5 . C6 . H61 . 120.542 no
C1 . C6 . H61 . 120.018 no
N11 . C11 . C12 . 123.4(2) yes
N11 . C11 . H111 . 117.897 no
C12 . C11 . H111 . 118.740 no
C13 . C12 . C11 . 119.9(2) yes
C13 . C12 . H121 . 119.865 no
C11 . C12 . H121 . 120.230 no
C13 . C14 . C15 . 119.7(2) yes
C13 . C14 . H141 . 120.017 no
C15 . C14 . H141 . 120.317 no
C14 . C15 . N11 . 124.3(2) yes
C14 . C15 . H151 . 118.052 no
N11 . C15 . H151 . 117.670 no
C18 . C19 . C20 . 119.64(19) yes
C18 . C19 . H191 . 119.861 no
C20 . C19 . H191 . 120.503 no
C19 . C20 . N12 . 124.0(2) yes
C19 . C20 . H201 . 118.162 no
N12 . C20 . H201 . 117.787 no
N12 . C21 . C22 . 123.8(2) yes
N12 . C21 . H211 . 117.727 no
C22 . C21 . H211 . 118.427 no
C18 . C22 . C21 . 119.6(2) yes
C18 . C22 . H221 . 119.858 no
C21 . C22 . H221 . 120.532 no
C13 . C16 . H161 . 108.305 no
C13 . C16 . H162 . 108.405 no
H161 . C16 . H162 . 109.467 no
C13 . C16 . C17 . 114.05(18) yes
H161 . C16 . C17 . 108.147 no
H162 . C16 . C17 . 108.401 no
C16 . C17 . C18 . 115.73(17) yes
C16 . C17 . H171 . 107.833 no
C18 . C17 . H171 . 108.367 no
C16 . C17 . H172 . 107.476 no
C18 . C17 . H172 . 107.860 no
H171 . C17 . H172 . 109.468 no

loop_
_geom_bond_atom_site_label_1
_geom_bond_site_symmetry_1
_geom_bond_atom_site_label_2
_geom_bond_site_symmetry_2
_geom_bond_distance
_geom_bond_publ_flag
N11 . C11 . 1.345(3) yes
N11 . C15 . 1.344(3) yes
N12 . C20 . 1.341(3) yes
N12 . C21 . 1.350(3) yes
C1 . O1 . 1.372(3) yes
C1 . C2 . 1.398(3) yes
C1 . C6 . 1.393(3) yes
C3 . O2 . 1.372(3) yes
C3 . C2 . 1.398(3) yes
C3 . C4 . 1.397(3) yes
C13 . C12 . 1.401(3) yes
C13 . C14 . 1.398(3) yes
C13 . C16 . 1.516(3) yes
C18 . C19 . 1.391(3) yes
C18 . C22 . 1.399(3) yes
C18 . C17 . 1.509(3) yes
O1 . H1 . 0.946 no
O2 . H2 . 0.957 no
C2 . H21 . 0.950 no
C4 . C5 . 1.390(3) yes
C4 . H41 . 0.950 no
C5 . C6 . 1.395(3) yes
C5 . H51 . 0.950 no
C6 . H61 . 0.950 no
C11 . C12 . 1.389(3) yes
C11 . H111 . 0.950 no
C12 . H121 . 0.950 no
C14 . C15 . 1.378(3) yes
C14 . H141 . 0.950 no
C15 . H151 . 0.950 no
C19 . C20 . 1.390(3) yes
C19 . H191 . 0.950 no
C20 . H201 . 0.950 no
C21 . C22 . 1.386(3) yes
C21 . H211 . 0.950 no
C22 . H221 . 0.950 no
C16 . H161 . 0.950 no
C16 . H162 . 0.950 no
C16 . C17 . 1.529(3) yes
C17 . H171 . 0.950 no
C17 . H172 . 0.950 no

loop_
_cod_related_entry_id
_cod_related_entry_database
_cod_related_entry_code
1 ChemSpider 21157581
